data_2212822
loop_
_publ_author_name
'K. Palani'
'M. N. Ponnuswamy'
'P. Jaisankar'
'P. C. Srinivasan'
'M. Nethaji'

_publ_section_title
;
 2-Formyl-1-phenylsulfonyl-1<i>H</i>-indole-3-carbonitrile
;
_journal_coeditor_code CI2310
_journal_issue 4
_journal_name_full 'Acta Crystallographica Section E'
_journal_page_first o1906
_journal_page_last o1907
_journal_paper_doi 10.1107/S1600536807012871
_journal_volume 63
_journal_year 2007
_chemical_formula_iupac 'C16 H10 N2 O3 S'
_chemical_formula_moiety 'C16 H10 N2 O3 S'
_chemical_formula_sum 'C16 H10 N2 O3 S'
_chemical_formula_weight 310.32
_chemical_name_systematic
;
2-Formyl-1-phenylsulfonyl-1H-indole-3-carbonitrile
;
_space_group_IT_number 2
_symmetry_cell_setting triclinic
_symmetry_space_group_name_Hall '-P 1'
_symmetry_space_group_name_H-M 'P -1'
_atom_sites_solution_hydrogens geom
_atom_sites_solution_primary direct
_atom_sites_solution_secondary difmap
_audit_creation_method SHELXL97
_cell_angle_alpha 103.199(4)
_cell_angle_beta 95.814(4)
_cell_angle_gamma 111.969(4)
_cell_formula_units_Z 4
_cell_length_a 9.554(2)
_cell_length_b 12.193(3)
_cell_length_c 13.637(3)
_cell_measurement_reflns_used 14541
_cell_measurement_temperature 293(2)
_cell_measurement_theta_max 27.45
_cell_measurement_theta_min 1.88
_cell_volume 1403.3(6)
_computing_cell_refinement 'SAINT (Bruker, 2001)'
_computing_data_collection 'SMART (Bruker, 2001)'
_computing_data_reduction SAINT
_computing_molecular_graphics 'ZORTEP (Zsolnai, 1997)'
_computing_publication_material 'PLATON (Spek, 2003)'
_computing_structure_refinement 'SHELXL97 (Sheldrick, 1997)'
_computing_structure_solution 'SHELXS97 (Sheldrick, 1997)'
_diffrn_ambient_temperature 293(2)
_diffrn_measured_fraction_theta_full 0.995
_diffrn_measured_fraction_theta_max 0.902
_diffrn_measurement_device_type 'Bruker SMART APEX area-detector'
_diffrn_measurement_method \w
_diffrn_radiation_monochromator graphite
_diffrn_radiation_source 'fine-focus sealed tube'
_diffrn_radiation_type MoK\a
_diffrn_radiation_wavelength 0.71073
_diffrn_reflns_av_R_equivalents 0.0277
_diffrn_reflns_av_sigmaI/netI 0.0404
_diffrn_reflns_limit_h_max 12
_diffrn_reflns_limit_h_min -11
_diffrn_reflns_limit_k_max 15
_diffrn_reflns_limit_k_min -15
_diffrn_reflns_limit_l_max 16
_diffrn_reflns_limit_l_min -17
_diffrn_reflns_number 14541
_diffrn_reflns_theta_full 25.00
_diffrn_reflns_theta_max 27.45
_diffrn_reflns_theta_min 1.88
_diffrn_standards_number 0
_exptl_absorpt_coefficient_mu 0.245
_exptl_absorpt_correction_T_max 0.962
_exptl_absorpt_correction_T_min 0.930
_exptl_absorpt_correction_type multi-scan
_exptl_absorpt_process_details '(SADABS; Sheldrick, 1996)'
_exptl_crystal_colour yellow
_exptl_crystal_density_diffrn 1.469
_exptl_crystal_density_method 'not measured'
_exptl_crystal_description Block
_exptl_crystal_F_000 640
_exptl_crystal_size_max 0.24
_exptl_crystal_size_mid 0.21
_exptl_crystal_size_min 0.18
_refine_diff_density_max 0.645
_refine_diff_density_min -0.231
_refine_ls_extinction_method none
_refine_ls_goodness_of_fit_ref 1.270
_refine_ls_hydrogen_treatment constr
_refine_ls_matrix_type full
_refine_ls_number_parameters 397
_refine_ls_number_reflns 5788
_refine_ls_number_restraints 0
_refine_ls_restrained_S_all 1.270
_refine_ls_R_factor_all 0.1099
_refine_ls_R_factor_gt 0.0867
_refine_ls_shift/su_max 0.001
_refine_ls_shift/su_mean 0.000
_refine_ls_structure_factor_coef Fsqd
_refine_ls_weighting_details 'calc w = 1/[\s^2^(Fo^2^)+(0.0755P)^2^+0.4571P] where P=(Fo^2^+2Fc^2^)/3'
_refine_ls_weighting_scheme calc
_refine_ls_wR_factor_gt 0.1754
_refine_ls_wR_factor_ref 0.1858
_reflns_number_gt 4608
_reflns_number_total 5788
_reflns_threshold_expression I>2\s(I)
_cod_data_source_file ci2310.cif
_cod_data_source_block I
_cod_depositor_comments
;
The following automatic conversions were performed:
'_symmetry_cell_setting' value 'Triclinic' changed to 'triclinic'
according to '/home/saulius/struct/CIF-dictionaries/cif_core.dic'
dictionary named 'cif_core.dic' version 2.4.1 from 2010-06-29.

Automatic conversion script
Id: cif_fix_enum 1527 2010-12-29 10:47:43Z saulius 

The following automatic conversions were performed:

'_symmetry_cell_setting' value 'Triclinic' changed to 'triclinic'
according to /home/saulius/struct/CIF-dictionaries/cif_core.dic
dictionary named 'cif_core.dic' version 2.4.1 from 2010-06-29.

Automatic conversion script
Id: cif_fix_values 1715 2011-07-08 13:25:40Z adriana 
;
_cod_database_code 2212822
_cod_database_fobs_code 2212822

loop_
_symmetry_equiv_pos_as_xyz
'x, y, z'
'-x, -y, -z'

loop_
_atom_site_type_symbol
_atom_site_label
_atom_site_fract_x
_atom_site_fract_y
_atom_site_fract_z
_atom_site_U_iso_or_equiv
_atom_site_adp_type
_atom_site_calc_flag
_atom_site_refinement_flags
_atom_site_occupancy
C C2A 0.0490(4) 0.5407(3) 0.3168(2) 0.0405(7) Uani d . 1
C C3A -0.0258(4) 0.4276(3) 0.3309(2) 0.0397(7) Uani d . 1
C C4A 0.0703(4) 0.4121(3) 0.4092(2) 0.0374(7) Uani d . 1
C C5A 0.2072(4) 0.5201(3) 0.4413(2) 0.0373(7) Uani d . 1
C C6A 0.3256(4) 0.5340(3) 0.5180(3) 0.0475(8) Uani d . 1
H H6A 0.4168 0.6052 0.5395 0.057 Uiso calc R 1
C C7A 0.3031(4) 0.4391(4) 0.5607(3) 0.0530(9) Uani d . 1
H H7A 0.3805 0.4467 0.6123 0.064 Uiso calc R 1
C C8A 0.1679(5) 0.3316(3) 0.5293(3) 0.0536(9) Uani d . 1
H H8A 0.1569 0.2692 0.5603 0.064 Uiso calc R 1
C C9A 0.0512(4) 0.3163(3) 0.4537(3) 0.0467(8) Uani d . 1
H H9A -0.0386 0.2439 0.4324 0.056 Uiso calc R 1
C C10A 0.3214(4) 0.8470(3) 0.4755(2) 0.0388(7) Uani d . 1
C C11A 0.3916(4) 0.8743(3) 0.5766(3) 0.0551(9) Uani d . 1
H H11A 0.4497 0.8330 0.5950 0.066 Uiso calc R 1
C C12A 0.3740(6) 0.9639(4) 0.6499(3) 0.0696(12) Uani d . 1
H H12A 0.4186 0.9825 0.7188 0.083 Uiso calc R 1
C C13A 0.2907(5) 1.0258(4) 0.6210(4) 0.0734(14) Uani d . 1
H H13A 0.2798 1.0868 0.6707 0.088 Uiso calc R 1
C C14A 0.2236(5) 0.9991(4) 0.5207(4) 0.0725(13) Uani d . 1
H H14A 0.1676 1.0421 0.5024 0.087 Uiso calc R 1
C C15A 0.2381(4) 0.9091(3) 0.4462(3) 0.0538(9) Uani d . 1
H H15A 0.1927 0.8907 0.3775 0.065 Uiso calc R 1
C C16A -0.0179(5) 0.5942(4) 0.2484(3) 0.0605(10) Uani d . 1
H H16A 0.0351 0.6767 0.2514 0.073 Uiso calc R 1
C C17A -0.1775(4) 0.3380(3) 0.2766(3) 0.0504(9) Uani d . 1
N N1A 0.1934(3) 0.5991(2) 0.3838(2) 0.0404(6) Uani d . 1
N N18A -0.2949(4) 0.2621(3) 0.2366(3) 0.0732(11) Uani d . 1
O O1A 0.4765(3) 0.7183(2) 0.4131(2) 0.0598(7) Uani d . 1
O O2A 0.3020(3) 0.7453(2) 0.28316(19) 0.0596(7) Uani d . 1
O O3A -0.1361(4) 0.5355(3) 0.1906(3) 0.0973(12) Uani d . 1
S S1A 0.33968(10) 0.73134(8) 0.38174(7) 0.0431(2) Uani d . 1
C C2B 0.1421(4) 0.1894(3) 0.2034(3) 0.0477(8) Uani d . 1
C C3B 0.0185(4) 0.0773(3) 0.1757(3) 0.0449(8) Uani d . 1
C C4B -0.0879(4) 0.0724(3) 0.0918(3) 0.0433(8) Uani d . 1
C C5B -0.0239(4) 0.1847(3) 0.0684(3) 0.0423(8) Uani d . 1
C C6B -0.0979(4) 0.2071(4) -0.0129(3) 0.0543(9) Uani d . 1
H H6B -0.0560 0.2815 -0.0286 0.065 Uiso calc R 1
C C7B -0.2360(5) 0.1143(4) -0.0691(3) 0.0609(11) Uani d . 1
H H7B -0.2868 0.1260 -0.1251 0.073 Uiso calc R 1
C C8B -0.3023(5) 0.0037(4) -0.0452(3) 0.0632(11) Uani d . 1
H H8B -0.3972 -0.0559 -0.0840 0.076 Uiso calc R 1
C C9B -0.2299(4) -0.0184(4) 0.0342(3) 0.0562(10) Uani d . 1
H H9B -0.2742 -0.0927 0.0500 0.067 Uiso calc R 1
C C10B 0.3524(4) 0.3602(3) 0.0478(2) 0.0397(7) Uani d . 1
C C11B 0.3091(4) 0.3511(3) -0.0542(3) 0.0489(9) Uani d . 1
H H11B 0.2227 0.3637 -0.0769 0.059 Uiso calc R 1
C C12B 0.3967(5) 0.3230(3) -0.1215(3) 0.0578(10) Uani d . 1
H H12B 0.3691 0.3158 -0.1909 0.069 Uiso calc R 1
C C13B 0.5250(5) 0.3056(3) -0.0872(3) 0.0592(10) Uani d . 1
H H13B 0.5837 0.2868 -0.1333 0.071 Uiso calc R 1
C C14B 0.5667(5) 0.3158(4) 0.0149(3) 0.0585(10) Uani d . 1
H H14B 0.6532 0.3032 0.0374 0.070 Uiso calc R 1
C C15B 0.4821(4) 0.3444(3) 0.0835(3) 0.0506(9) Uani d . 1
H H15B 0.5113 0.3530 0.1529 0.061 Uiso calc R 1
C C16B 0.2776(5) 0.2270(5) 0.2857(3) 0.0735(13) Uani d . 1
H H16B 0.3520 0.3076 0.3031 0.088 Uiso calc R 1
C C17B -0.0022(4) -0.0205(4) 0.2222(3) 0.0560(10) Uani d . 1
N N1B 0.1160(3) 0.2580(3) 0.1394(2) 0.0483(7) Uani d . 1
N N18B -0.0277(4) -0.1020(4) 0.2548(3) 0.0750(11) Uani d . 1
O O1B 0.1524(3) 0.4510(2) 0.0947(2) 0.0646(8) Uani d . 1
O O2B 0.3382(3) 0.4540(2) 0.23549(19) 0.0656(8) Uani d . 1
O O3B 0.2963(4) 0.1614(4) 0.3298(3) 0.0909(11) Uani d . 1
S S1B 0.24404(10) 0.39734(8) 0.13542(7) 0.0487(3) Uani d . 1

loop_
_atom_site_aniso_label
_atom_site_aniso_U_11
_atom_site_aniso_U_22
_atom_site_aniso_U_33
_atom_site_aniso_U_12
_atom_site_aniso_U_13
_atom_site_aniso_U_23
C2A 0.0400(17) 0.0381(18) 0.0412(18) 0.0140(15) 0.0072(15) 0.0111(14)
C3A 0.0370(17) 0.0389(18) 0.0392(18) 0.0122(15) 0.0058(14) 0.0105(14)
C4A 0.0369(17) 0.0385(17) 0.0370(17) 0.0150(14) 0.0101(14) 0.0111(14)
C5A 0.0363(17) 0.0363(17) 0.0393(17) 0.0156(14) 0.0090(14) 0.0092(14)
C6A 0.0383(18) 0.047(2) 0.055(2) 0.0179(16) 0.0033(16) 0.0119(17)
C7A 0.054(2) 0.062(2) 0.050(2) 0.032(2) 0.0019(18) 0.0190(18)
C8A 0.064(2) 0.050(2) 0.059(2) 0.028(2) 0.014(2) 0.0284(18)
C9A 0.047(2) 0.0391(19) 0.053(2) 0.0136(16) 0.0124(17) 0.0185(16)
C10A 0.0367(17) 0.0315(17) 0.0437(18) 0.0080(14) 0.0084(14) 0.0127(14)
C11A 0.057(2) 0.040(2) 0.057(2) 0.0100(17) 0.0043(19) 0.0122(17)
C12A 0.087(3) 0.047(2) 0.051(2) 0.007(2) 0.013(2) 0.0059(19)
C13A 0.079(3) 0.034(2) 0.091(3) 0.007(2) 0.043(3) 0.005(2)
C14A 0.063(3) 0.046(2) 0.111(4) 0.027(2) 0.023(3) 0.019(3)
C15A 0.054(2) 0.041(2) 0.065(2) 0.0173(18) 0.0075(19) 0.0187(18)
C16A 0.057(2) 0.052(2) 0.066(3) 0.015(2) -0.003(2) 0.026(2)
C17A 0.049(2) 0.047(2) 0.048(2) 0.0118(18) 0.0003(17) 0.0186(17)
N1A 0.0371(14) 0.0329(14) 0.0475(16) 0.0104(12) 0.0054(12) 0.0132(12)
N18A 0.056(2) 0.066(2) 0.071(2) -0.0017(19) -0.0150(18) 0.0288(19)
O1A 0.0386(13) 0.0440(15) 0.094(2) 0.0131(11) 0.0206(13) 0.0181(14)
O2A 0.0737(18) 0.0505(15) 0.0472(15) 0.0135(14) 0.0208(13) 0.0173(12)
O3A 0.083(2) 0.078(2) 0.103(3) 0.0102(19) -0.038(2) 0.041(2)
S1A 0.0414(5) 0.0345(4) 0.0505(5) 0.0104(4) 0.0150(4) 0.0133(4)
C2B 0.0400(19) 0.058(2) 0.0424(19) 0.0186(17) 0.0088(15) 0.0112(16)
C3B 0.0417(19) 0.051(2) 0.048(2) 0.0230(17) 0.0114(16) 0.0161(16)
C4B 0.0394(18) 0.0433(19) 0.048(2) 0.0189(15) 0.0086(15) 0.0105(15)
C5B 0.0354(17) 0.046(2) 0.0430(19) 0.0170(15) 0.0067(15) 0.0075(15)
C6B 0.052(2) 0.057(2) 0.058(2) 0.0240(19) 0.0087(18) 0.0210(19)
C7B 0.052(2) 0.071(3) 0.060(2) 0.031(2) -0.0033(19) 0.015(2)
C8B 0.046(2) 0.055(2) 0.072(3) 0.0143(19) -0.007(2) 0.008(2)
C9B 0.047(2) 0.047(2) 0.067(3) 0.0139(18) 0.0054(19) 0.0150(19)
C10B 0.0407(18) 0.0323(17) 0.0404(18) 0.0110(14) 0.0054(14) 0.0081(14)
C11B 0.050(2) 0.0406(19) 0.052(2) 0.0141(17) 0.0059(17) 0.0165(16)
C12B 0.076(3) 0.048(2) 0.041(2) 0.015(2) 0.0129(19) 0.0151(17)
C13B 0.061(2) 0.047(2) 0.064(3) 0.0159(19) 0.026(2) 0.0105(19)
C14B 0.049(2) 0.059(2) 0.065(3) 0.0253(19) 0.0108(19) 0.010(2)
C15B 0.049(2) 0.050(2) 0.045(2) 0.0161(17) 0.0047(17) 0.0086(16)
C16B 0.055(3) 0.086(3) 0.063(3) 0.012(2) -0.006(2) 0.029(3)
C17B 0.049(2) 0.064(3) 0.058(2) 0.026(2) 0.0077(18) 0.022(2)
N1B 0.0415(16) 0.0498(17) 0.0495(17) 0.0141(14) 0.0061(13) 0.0162(14)
N18B 0.071(2) 0.072(3) 0.089(3) 0.027(2) 0.008(2) 0.044(2)
O1B 0.0609(17) 0.0488(16) 0.092(2) 0.0288(14) 0.0226(15) 0.0212(14)
O2B 0.0621(17) 0.0593(17) 0.0499(15) 0.0097(14) 0.0119(13) -0.0053(13)
O3B 0.075(2) 0.113(3) 0.083(2) 0.035(2) -0.0112(18) 0.044(2)
S1B 0.0461(5) 0.0398(5) 0.0529(6) 0.0137(4) 0.0123(4) 0.0059(4)

loop_
_atom_type_symbol
_atom_type_description
_atom_type_scat_dispersion_real
_atom_type_scat_dispersion_imag
_atom_type_scat_source
C C 0.0033 0.0016 'International Tables Vol C Tables 4.2.6.8 and 6.1.1.4'
H H 0.0000 0.0000 'International Tables Vol C Tables 4.2.6.8 and 6.1.1.4'
N N 0.0061 0.0033 'International Tables Vol C Tables 4.2.6.8 and 6.1.1.4'
O O 0.0106 0.0060 'International Tables Vol C Tables 4.2.6.8 and 6.1.1.4'
S S 0.1246 0.1234 'International Tables Vol C Tables 4.2.6.8 and 6.1.1.4'

loop_
_geom_angle_atom_site_label_1
_geom_angle_atom_site_label_2
_geom_angle_atom_site_label_3
_geom_angle
C3A C2A N1A 108.2(3)
C3A C2A C16A 125.1(3)
N1A C2A C16A 126.6(3)
C2A C3A C4A 109.0(3)
C2A C3A C17A 125.8(3)
C4A C3A C17A 125.1(3)
C9A C4A C5A 120.2(3)
C9A C4A C3A 133.1(3)
C5A C4A C3A 106.7(3)
C6A C5A C4A 120.8(3)
C6A C5A N1A 131.7(3)
C4A C5A N1A 107.5(3)
C7A C6A C5A 117.6(3)
C7A C6A H6A 121.2
C5A C6A H6A 121.2
C6A C7A C8A 122.0(3)
C6A C7A H7A 119.0
C8A C7A H7A 119.0
C9A C8A C7A 121.0(3)
C9A C8A H8A 119.5
C7A C8A H8A 119.5
C8A C9A C4A 118.3(3)
C8A C9A H9A 120.9
C4A C9A H9A 120.9
C15A C10A C11A 121.6(3)
C15A C10A S1A 119.1(3)
C11A C10A S1A 119.3(3)
C12A C11A C10A 118.8(4)
C12A C11A H11A 120.6
C10A C11A H11A 120.6
C13A C12A C11A 119.8(4)
C13A C12A H12A 120.1
C11A C12A H12A 120.1
C14A C13A C12A 120.9(4)
C14A C13A H13A 119.5
C12A C13A H13A 119.5
C13A C14A C15A 120.4(4)
C13A C14A H14A 119.8
C15A C14A H14A 119.8
C14A C15A C10A 118.5(4)
C14A C15A H15A 120.7
C10A C15A H15A 120.7
O3A C16A C2A 121.6(4)
O3A C16A H16A 119.2
C2A C16A H16A 119.2
N18A C17A C3A 175.5(4)
C2A N1A C5A 108.5(3)
C2A N1A S1A 125.7(2)
C5A N1A S1A 125.0(2)
O1A S1A O2A 121.55(17)
O1A S1A N1A 105.42(14)
O2A S1A N1A 104.92(15)
O1A S1A C10A 110.37(16)
O2A S1A C10A 108.99(16)
N1A S1A C10A 103.96(14)
C3B C2B N1B 107.9(3)
C3B C2B C16B 124.4(4)
N1B C2B C16B 127.6(4)
C2B C3B C4B 108.8(3)
C2B C3B C17B 126.2(3)
C4B C3B C17B 124.9(3)
C9B C4B C5B 120.0(3)
C9B C4B C3B 132.9(3)
C5B C4B C3B 107.1(3)
C6B C5B C4B 121.2(3)
C6B C5B N1B 131.4(3)
C4B C5B N1B 107.4(3)
C7B C6B C5B 117.1(4)
C7B C6B H6B 121.5
C5B C6B H6B 121.5
C6B C7B C8B 122.3(4)
C6B C7B H7B 118.9
C8B C7B H7B 118.9
C9B C8B C7B 120.8(4)
C9B C8B H8B 119.6
C7B C8B H8B 119.6
C8B C9B C4B 118.7(4)
C8B C9B H9B 120.7
C4B C9B H9B 120.7
C11B C10B C15B 121.7(3)
C11B C10B S1B 119.3(3)
C15B C10B S1B 119.0(3)
C12B C11B C10B 118.3(3)
C12B C11B H11B 120.8
C10B C11B H11B 120.8
C11B C12B C13B 120.5(4)
C11B C12B H12B 119.8
C13B C12B H12B 119.8
C14B C13B C12B 120.3(4)
C14B C13B H13B 119.8
C12B C13B H13B 119.8
C15B C14B C13B 120.4(4)
C15B C14B H14B 119.8
C13B C14B H14B 119.8
C14B C15B C10B 118.8(3)
C14B C15B H15B 120.6
C10B C15B H15B 120.6
O3B C16B C2B 123.5(5)
O3B C16B H16B 118.3
C2B C16B H16B 118.3
N18B C17B C3B 175.5(4)
C2B N1B C5B 108.7(3)
C2B N1B S1B 125.8(2)
C5B N1B S1B 124.9(2)
O1B S1B O2B 121.04(17)
O1B S1B N1B 104.83(16)
O2B S1B N1B 105.11(16)
O1B S1B C10B 110.54(17)
O2B S1B C10B 109.63(16)
N1B S1B C10B 104.09(15)

loop_
_geom_bond_atom_site_label_1
_geom_bond_atom_site_label_2
_geom_bond_distance
C2A C3A 1.364(4)
C2A N1A 1.399(4)
C2A C16A 1.475(5)
C3A C4A 1.428(4)
C3A C17A 1.439(5)
C4A C9A 1.398(5)
C4A C5A 1.403(4)
C5A C6A 1.393(5)
C5A N1A 1.407(4)
C6A C7A 1.367(5)
C6A H6A 0.93
C7A C8A 1.391(5)
C7A H7A 0.93
C8A C9A 1.365(5)
C8A H8A 0.93
C9A H9A 0.93
C10A C15A 1.375(5)
C10A C11A 1.378(5)
C10A S1A 1.749(3)
C11A C12A 1.375(6)
C11A H11A 0.93
C12A C13A 1.371(6)
C12A H12A 0.93
C13A C14A 1.361(7)
C13A H13A 0.93
C14A C15A 1.374(6)
C14A H14A 0.93
C15A H15A 0.93
C16A O3A 1.169(5)
C16A H16A 0.93
C17A N18A 1.132(5)
N1A S1A 1.702(3)
O1A S1A 1.410(3)
O2A S1A 1.421(3)
C2B C3B 1.368(5)
C2B N1B 1.403(5)
C2B C16B 1.475(5)
C3B C4B 1.426(5)
C3B C17B 1.435(5)
C4B C9B 1.395(5)
C4B C5B 1.401(5)
C5B C6B 1.388(5)
C5B N1B 1.404(4)
C6B C7B 1.375(5)
C6B H6B 0.93
C7B C8B 1.389(6)
C7B H7B 0.93
C8B C9B 1.359(5)
C8B H8B 0.93
C9B H9B 0.93
C10B C11B 1.377(5)
C10B C15B 1.382(5)
C10B S1B 1.749(3)
C11B C12B 1.374(5)
C11B H11B 0.93
C12B C13B 1.374(6)
C12B H12B 0.9300
C13B C14B 1.372(6)
C13B H13B 0.93
C14B C15B 1.365(5)
C14B H14B 0.93
C15B H15B 0.93
C16B O3B 1.156(5)
C16B H16B 0.93
C17B N18B 1.134(5)
N1B S1B 1.699(3)
O1B S1B 1.413(3)
O2B S1B 1.416(3)

loop_
_geom_hbond_atom_site_label_D
_geom_hbond_atom_site_label_H
_geom_hbond_atom_site_label_A
_geom_hbond_site_symmetry_A
_geom_hbond_distance_DH
_geom_hbond_distance_HA
_geom_hbond_distance_DA
_geom_hbond_angle_DHA
C6A H6A O1A . 0.93 2.43 2.939(5) 115
C6B H6B O1B . 0.93 2.39 2.948(5) 118
C11A H11A O3B 2_666 0.93 2.51 3.341(6) 150
C11B H11B O3A 2_565 0.93 2.44 3.220(6) 141
C13B H13B O2A 2_665 0.93 2.43 3.341(5) 165
C15A H15A N18B 1_565 0.93 2.60 3.394(6) 144
C16A H16A O2A . 0.93 2.32 2.838(6) 114
C16B H16B O2B . 0.93 2.23 2.866(6) 125
C9A H9A Cg1 2_566 0.93 2.77 3.640(4) 157
C9B H9B Cg2 2_555 0.93 2.67 3.550(5) 159

loop_
_geom_torsion_atom_site_label_1
_geom_torsion_atom_site_label_2
_geom_torsion_atom_site_label_3
_geom_torsion_atom_site_label_4
_geom_torsion
N1A C2A C3A C4A 0.6(4)
C16A C2A C3A C4A -174.8(3)
N1A C2A C3A C17A -179.7(3)
C16A C2A C3A C17A 4.8(6)
C2A C3A C4A C9A 179.6(4)
C17A C3A C4A C9A 0.0(6)
C2A C3A C4A C5A -0.5(4)
C17A C3A C4A C5A 179.9(3)
C9A C4A C5A C6A -0.3(5)
C3A C4A C5A C6A 179.9(3)
C9A C4A C5A N1A -179.9(3)
C3A C4A C5A N1A 0.2(3)
C4A C5A C6A C7A -0.3(5)
N1A C5A C6A C7A 179.3(3)
C5A C6A C7A C8A 0.4(5)
C6A C7A C8A C9A 0.1(6)
C7A C8A C9A C4A -0.6(5)
C5A C4A C9A C8A 0.7(5)
C3A C4A C9A C8A -179.5(3)
C15A C10A C11A C12A 1.7(5)
S1A C10A C11A C12A -178.9(3)
C10A C11A C12A C13A -1.4(6)
C11A C12A C13A C14A 0.6(7)
C12A C13A C14A C15A 0.1(7)
C13A C14A C15A C10A 0.1(6)
C11A C10A C15A C14A -1.1(5)
S1A C10A C15A C14A 179.5(3)
C3A C2A C16A O3A -9.9(7)
N1A C2A C16A O3A 175.4(4)
C3A C2A N1A C5A -0.5(4)
C16A C2A N1A C5A 174.9(3)
C3A C2A N1A S1A 169.6(2)
C16A C2A N1A S1A -15.0(5)
C6A C5A N1A C2A -179.4(3)
C4A C5A N1A C2A 0.2(3)
C6A C5A N1A S1A 10.3(5)
C4A C5A N1A S1A -170.1(2)
C2A N1A S1A O1A -146.7(3)
C5A N1A S1A O1A 21.9(3)
C2A N1A S1A O2A -17.2(3)
C5A N1A S1A O2A 151.4(3)
C2A N1A S1A C10A 97.2(3)
C5A N1A S1A C10A -94.2(3)
C15A C10A S1A O1A 153.4(3)
C11A C10A S1A O1A -26.0(3)
C15A C10A S1A O2A 17.5(3)
C11A C10A S1A O2A -161.9(3)
C15A C10A S1A N1A -94.0(3)
C11A C10A S1A N1A 86.6(3)
N1B C2B C3B C4B 0.9(4)
C16B C2B C3B C4B -178.4(4)
N1B C2B C3B C17B -179.4(3)
C16B C2B C3B C17B 1.4(6)
C2B C3B C4B C9B 179.6(4)
C17B C3B C4B C9B -0.1(6)
C2B C3B C4B C5B 0.8(4)
C17B C3B C4B C5B -179.0(3)
C9B C4B C5B C6B -1.3(5)
C3B C4B C5B C6B 177.7(3)
C9B C4B C5B N1B 178.9(3)
C3B C4B C5B N1B -2.1(4)
C4B C5B C6B C7B -0.1(5)
N1B C5B C6B C7B 179.7(3)
C5B C6B C7B C8B 1.6(6)
C6B C7B C8B C9B -1.8(6)
C7B C8B C9B C4B 0.3(6)
C5B C4B C9B C8B 1.2(5)
C3B C4B C9B C8B -177.5(4)
C15B C10B C11B C12B 1.3(5)
S1B C10B C11B C12B 179.4(3)
C10B C11B C12B C13B -0.5(5)
C11B C12B C13B C14B 0.2(6)
C12B C13B C14B C15B -0.5(6)
C13B C14B C15B C10B 1.3(6)
C11B C10B C15B C14B -1.7(5)
S1B C10B C15B C14B -179.8(3)
C3B C2B C16B O3B 5.5(7)
N1B C2B C16B O3B -173.7(4)
C3B C2B N1B C5B -2.2(4)
C16B C2B N1B C5B 177.0(4)
C3B C2B N1B S1B -173.4(2)
C16B C2B N1B S1B 5.8(5)
C6B C5B N1B C2B -177.1(4)
C4B C5B N1B C2B 2.7(4)
C6B C5B N1B S1B -5.8(5)
C4B C5B N1B S1B 174.0(2)
C2B N1B S1B O1B -157.1(3)
C5B N1B S1B O1B 33.1(3)
C2B N1B S1B O2B -28.5(3)
C5B N1B S1B O2B 161.7(3)
C2B N1B S1B C10B 86.7(3)
C5B N1B S1B C10B -83.1(3)
C11B C10B S1B O1B -18.5(3)
C15B C10B S1B O1B 159.6(3)
C11B C10B S1B O2B -154.4(3)
C15B C10B S1B O2B 23.7(3)
C11B C10B S1B N1B 93.6(3)
C15B C10B S1B N1B -88.3(3)

loop_
_cod_related_entry_id
_cod_related_entry_database
_cod_related_entry_code
1 ChemSpider 24737399
